data_2000800
loop_
_publ_author_name
'Cousson, A.'
'Nectoux, F.'
'Rizkalla, E. N.'

_publ_section_title
;
 Structure of bis(dipicolinato)ferrate(III) dihydrate
;
_journal_issue 7
_journal_name_full 'Acta Crystallographica Section C'
_journal_page_first 1354
_journal_page_last 1357
_journal_paper_doi 10.1107/S0108270192002877
_journal_volume 48
_journal_year 1992
_chemical_formula_moiety 'C14 H7 Fe1 N2 O8,2(H2 O1)'
_chemical_formula_sum 'C14 H11 Fe N2 O10'
_chemical_formula_weight 423.093
_symmetry_cell_setting orthorhombic
_symmetry_space_group_name_Hall 'P 2 -2n'
_symmetry_space_group_name_H-M 'P n n 2'
_atom_type_scat_source IntTabIV
_cell_angle_alpha 90.0
_cell_angle_beta 90.0
_cell_angle_gamma 90.0
_cell_formula_units_Z 4
_cell_length_a 8.860(8)
_cell_length_b 11.007(2)
_cell_length_c 16.316(4)
_cell_measurement_reflns_used 25
_cell_measurement_temperature 293
_cell_measurement_theta_max 18
_cell_measurement_theta_min 17.5
_cell_volume 1591.2(15)
_diffrn_measurement_device Enraf-Nonius
_diffrn_measurement_method \w-2\q
_diffrn_radiation_type MoK\a
_diffrn_radiation_wavelength 0.71069
_diffrn_reflns_av_R_equivalents 0.0
_diffrn_reflns_limit_h_max 13
_diffrn_reflns_limit_h_min 0
_diffrn_reflns_limit_k_max 17
_diffrn_reflns_limit_k_min 0
_diffrn_reflns_limit_l_max 25
_diffrn_reflns_limit_l_min 0
_diffrn_reflns_number 2218
_diffrn_reflns_theta_max 28.00
_diffrn_standards_decay_% 1.7
_diffrn_standards_interval_time 60
_diffrn_standards_number 2
_exptl_absorpt_coefficient_mu 10.05
_exptl_absorpt_correction_T_max 1.293
_exptl_absorpt_correction_T_min 0.766
_exptl_absorpt_correction_type empirical
_exptl_crystal_colour Green
_exptl_crystal_density_diffrn 1.766
_exptl_crystal_description 'Rectangular prism'
_exptl_crystal_size_max 0.40
_exptl_crystal_size_mid 0.20
_exptl_crystal_size_min 0.15
_refine_diff_density_max 0.2
_refine_diff_density_min -0.5
_refine_ls_extinction_coef 52(4)
_refine_ls_extinction_method 'according to Larson (1969)'
_refine_ls_goodness_of_fit_obs 2.15
_refine_ls_hydrogen_treatment refU
_refine_ls_number_parameters 251
_refine_ls_number_reflns 1566
_refine_ls_R_factor_obs 0.041
_refine_ls_shift/esd_max 0.746
_refine_ls_structure_factor_coef F
_refine_ls_weighting_scheme unit
_refine_ls_wR_factor_obs 0.040
_reflns_number_observed 1566
_reflns_number_total 2218
_reflns_observed_criterion I>3\s(I)
_cod_data_source_file du1001.cif
_cod_data_source_block du1001a
_cod_original_cell_volume 1591.0(10)
_cod_original_formula_sum 'C14 H11 Fe1 N2 O10'
_cod_database_code 2000800

loop_
_atom_site_label
_atom_site_fract_x
_atom_site_fract_y
_atom_site_fract_z
_atom_site_U_iso_or_equiv
Fe(1) .0000 .0000 .5385(2) .0314
Fe(2) .0000 .5000 .4158(2) .0319
C(1) -.1490(10) -.1760(10) .6450(6) .0332
C(2) -.0680(10) -.0853(9) .7033(6) .0337
C(3) -.0730(10) -.0960(9) .7882(8) .0445
C(4) .0000 .0000 .8373(6) .0407
C(5) -.7660(10) -.0982(9) .4355(8) .0308
C(6) -.8850(10) -.0555(8) .3761(5) .0216
C(7) -.8810(10) -.0540(10) .2886(7) .0414
C(8) -1.0000 .0000 .2510(10) .0559
C(9) -.1410(10) -.3303(9) .3107(8) .0352
C(10) -.0770(10) -.4101(8) .2486(6) .0260
C(11) -.0780(10) -.4150(10) .1646(7) .0376
C(12) .0000 -.5000 .1306(7) .0429
C(13) -.7750(10) -.3990(9) .5241(6) .0319
C(14) -.8899(9) -.4494(9) .5821(6) .0280
C(15) -.8890(10) -.4389(9) .6632(7) .0308
C(16) -1.0000 -.5000 .7093(9) .0357
N(1) .0000 .0000 .6642(8) .0388
N(2) -1.000 .0000 .4136(7) .0166
N(3) .0000 -.5000 .2880(7) .0211
N(4) -1.000 -.5000 .5399(9) .0320
O(1) -.1193(9) -.1477(7) .5688(4) .0424
O(2) -.2290(10) -.2579(6) .6640(6) .0430
O(3) -.8046(9) -.0866(8) .5084(5) .0451
O(4) -.6515(8) -.1371(6) .3995(4) .0417
O(5) -.1088(9) -.3464(6) .3845(4) .0389
O(6) -.2290(10) -.2476(6) .2832(6) .0530
O(7) -.8074(8) -.4090(6) .4464(5) .0347
O(8) -.6507(9) -.3590(8) .5430(6) .0479
O(100) -.3597(8) -.3332(8) .5274(6) .0462
O(200) -.3702(8) -.1719(7) .4228(6) .0450
H(1) -.3536 -.2486 .4779 ?
H(3) -.1254 -.1575 .8194 ?
H(4) .0000 .0000 .8894 ?
H(7) -.7964 -.1064 .2577 ?
H(8) -1.0000 .0000 .1921 ?
H(11) -.1357 -.3453 .1335 ?
H(12) .0000 -.5000 .0638 ?
H(15) -.7850 -.3933 .6946 ?
H(16) -1.0000 -.5000 .7615 ?
H(101) -.4789 -.3425 .5437 ?
H(102) -.3236 -.2981 .5787 ?
H(201) -.4729 -.1508 .4187 ?
H(202) -.3100 -.2019 .3773 ?

loop_
_geom_angle_atom_site_label_1
_geom_angle_atom_site_label_2
_geom_angle_atom_site_label_3
_geom_angle
N(2) Fe(1) N(1) 179.99
O(1) Fe(1) N(2) 104.3(2)
O(3) Fe(1) N(1) 103.9(3)
O(3) Fe(1) O(1) 97.4(4)
O(3) Fe(1) O(3) 152.2(5)
O(5) Fe(2) N(3) 75.3(2)
O(5) Fe(2) O(5) 150.6(4)
O(7) Fe(2) N(4) 75.8(2)
O(7) Fe(2) O(5) 94.2(3)
O(1) C(1) C(2) 109.8(8)
O(2) C(1) O(1) 123.2(11)
N(1) C(2) C(1) 112.3(9)
C(4) C(3) C(2) 117.6(10)
O(3) C(5) C(6) 112.8(9)
O(4) C(5) O(3) 135.3(9)
N(2) C(6) C(5) 112.6(9)
C(8) C(7) C(6) 116.0(11)
O(5) C(9) C(10) 119.6(9)
O(6) C(9) O(5) 125.3(11)
N(3) C(10) C(9) 107.8(9)
C(12) C(11) C(10) 117.2(11)
O(7) C(13) C(14) 115.6(8)
O(8) C(13) O(7) 118.4(10)
N(4) C(14) C(13) 109.3(10)
C(16) C(15) C(14) 118.9(9)
C(2) N(1) Fe(1) 119.8(7)
C(6) N(2) Fe(1) 117.2(6)
C(10) N(3) Fe(2) 118.2(6)
C(14) N(4) Fe(2) 121.5(7)
C(1) O(1) Fe(1) 122.2(7)
C(9) O(5) Fe(2) 118.2(7)
O(1) Fe(1) N(1) 75.7(2)
O(1) Fe(1) O(1) 151.4(4)
O(3) Fe(1) N(2) 76.1(3)
O(3) Fe(1) O(1) 89.5(3)
N(4) Fe(2) N(3) 179.99
O(5) Fe(2) N(4) 104.7(2)
O(7) Fe(2) N(3) 104.2(2)
O(7) Fe(2) O(5) 92.9(3)
O(7) Fe(2) O(7) 151.6(5)
O(2) C(1) C(2) 127.0(10)
C(3) C(2) C(1) 122.7(10)
N(1) C(2) C(3) 125.0(11)
C(3) C(4) C(3) 114.4(12)
O(4) C(5) C(6) 111.9(10)
C(7) C(6) C(5) 128.8(9)
N(2) C(6) C(7) 118.2(9)
C(7) C(8) C(7) 125.9(16)
O(6) C(9) C(10) 115.0(11)
C(11) C(10) C(9) 135.8(9)
N(3) C(10) C(11) 116.5(10)
C(11) C(12) C(11) 128.9(14)
O(8) C(13) C(14) 125.8(10)
C(15) C(14) C(13) 126.3(9)
N(4) C(14) C(15) 124.3(9)
C(15) C(16) C(15) 115.6(13)
C(2) N(1) C(2) 120.4(14)
C(6) N(2) C(6) 125.7(12)
C(10) N(3) C(10) 123.7(13)
C(14) N(4) C(14) 117.0(14)
C(5) O(3) Fe(1) 120.9(7)
C(13) O(7) Fe(2) 117.7(6)
H(3) C(3) C(2) 127.0(12)
H(4) C(4) C(3) 122.8(6)
H(7) C(7) C(8) 124.2(12)
H(11) C(11) C(10) 117.1(11)
H(12) C(12) C(11) 115.6(7)
H(15) C(15) C(16) 121.4(10)
H(101) O(100) H(1) 105.8(7)
H(102) O(100) H(101) 98.3(7)
H(202) O(200) H(1) 104.9(6)
O(200) H(1) O(100) 169.0(4)
H(3) C(3) C(4) 115.2(12)
H(7) C(7) C(6) 119.0(10)
H(8) C(8) C(7) 117.1(8)
H(11) C(11) C(12) 125.6(11)
H(15) C(15) C(14) 118.9(10)
H(16) C(16) C(15) 122.2(6)
H(102) O(100) H(1) 104.3(7)
H(201) O(200) H(1) 109.6(8)
H(202) O(200) H(201) 124.0(9)

loop_
_geom_bond_atom_site_label_1
_geom_bond_atom_site_label_2
_geom_bond_distance
Fe(1) N(1) 2.050(10)
Fe(1) O(1) 2.001(7)
Fe(2) N(3) 2.080(10)
Fe(2) O(5) 2.012(7)
C(1) C(2) 1.550(10)
C(1) O(2) 1.190(10)
C(2) N(1) 1.290(10)
C(5) C(6) 1.510(10)
C(5) O(4) 1.240(10)
C(6) N(2) 1.337(9)
C(9) C(10) 1.460(10)
C(9) O(6) 1.280(10)
C(10) N(3) 1.362(9)
C(13) C(14) 1.500(10)
C(13) O(8) 1.220(10)
C(14) N(4) 1.320(10)
Fe(1) N(2) 2.040(10)
Fe(1) O(3) 2.036(9)
Fe(2) N(4) 2.030(10)
Fe(2) O(7) 2.040(7)
C(1) O(1) 1.310(10)
C(2) C(3) 1.39(2)
C(3) C(4) 1.480(10)
C(5) O(3) 1.250(10)
C(6) C(7) 1.430(10)
C(7) C(8) 1.360(10)
C(9) O(5) 1.250(10)
C(10) C(11) 1.37(2)
C(11) C(12) 1.290(10)
C(13) O(7) 1.300(10)
C(14) C(15) 1.33(2)
C(15) C(16) 1.410(10)
C(3) H(3) 0.960(10)
C(7) H(7) 1.070(10)
C(11) H(11) 1.050(10)
C(15) H(15) 1.165(8)
O(100) H(101) 1.094(7)
O(200) H(1) 1.241(9)
O(100) H(1) 1.233(9)
C(4) H(4) 0.850(10)
C(8) H(8) 0.95(2)
C(12) H(12) 1.090(10)
C(16) H(16) 0.850(10)
O(100) H(102) 0.976(9)
O(200) H(201) 0.941(7)
O(200) H(202) 0.972(9)
